data_8104458
loop_
_publ_author_name
'Somer, M.'
'Peters, K.'
'Popp, T.'
'von Schnering, H.G.'

_publ_section_title
;
 Crystal structure of tricesium diarsenidogallate
;
_journal_name_full 'Zeitschrift fuer Kristallographie (149,1979-)'
_journal_page_first 273
_journal_page_last 274
_journal_volume 192
_journal_year 1990
_chemical_formula_sum 'As2 Cs3 Ga'
_chemical_name_systematic 'Cs3 (Ga As2)'
_space_group_IT_number 14
_symmetry_space_group_name_Hall '-P 2ybc'
_symmetry_space_group_name_H-M 'P 1 21/c 1'
_cell_angle_alpha 90
_cell_angle_beta 99.225
_cell_angle_gamma 90
_cell_formula_units_Z 8
_cell_length_a 11.3709
_cell_length_b 8.8574
_cell_length_c 19.4599
_cell_volume 1934.586
_citation_journal_id_ASTM ZEKRDZ
_cod_data_source_file Somer_ZEKRDZ_1990_1410.cif
_cod_data_source_block As2Cs3Ga1
_cod_original_formula_sum 'As2 Cs3 Ga1'
_cod_database_code 8104458

loop_
_symmetry_equiv_pos_as_xyz
x,y,z
-x,y+1/2,-z+1/2
-x,-y,-z
x,-y-1/2,z-1/2

loop_
_atom_site_label
_atom_site_type_symbol
_atom_site_fract_x
_atom_site_fract_y
_atom_site_fract_z
_atom_site_occupancy
_atom_site_U_iso_or_equiv
Cs4 Cs+1 0.26074 -0.41409 0.42347 1 0.0
As1 As-3 0.10544 0.29991 0.14149 1 0.0
Cs1 Cs+1 0.37631 0.07133 0.11192 1 0.0
As3 As-3 0.49153 0.20511 0.46853 1 0.0
Cs2 Cs+1 0.29272 0.62248 0.16058 1 0.0
As2 As-3 -0.04554 0.15654 -0.06561 1 0.0
Cs6 Cs+1 0.35764 0.26048 0.29148 1 0.0
Cs5 Cs+1 0.07897 -0.04637 0.24348 1 0.0
Cs3 Cs+1 0.15482 0.47773 -0.03097 1 0.0
As4 As-3 0.39931 -0.14268 0.30936 1 0.0
Ga1 Ga+3 0.04625 0.11955 0.05597 1 0.0
Ga2 Ga+3 0.46174 -0.05561 0.42389 1 0.0
